data_7130631
loop_
_publ_author_name
'Xiong, Jin'
'Cai, Jinxiong'
'Lai, Qi'
'Yin, Ping'
'Pang, Siping'

_publ_section_title
;
 Asymmetric assembly of pyrazole and 1,2,3-triazole with a methylene
 bridge: regioisomerism and energetic properties
;
_journal_name_full 'Chemical Communications'
_journal_paper_doi 10.1039/D2CC02412H
_journal_year 2022
_chemical_formula_moiety 'C6 H6 N10 O6'
_chemical_formula_sum 'C6 H6 N10 O6'
_chemical_formula_weight 314.21
_space_group_crystal_system orthorhombic
_space_group_IT_number 19
_space_group_name_Hall 'P 2ac 2ab'
_space_group_name_H-M_alt 'P 21 21 21'
_atom_sites_solution_hydrogens geom
_atom_sites_solution_primary dual
_audit_creation_date 2022-06-29
_audit_creation_method
;
Olex2 1.2
(compiled 2018.05.29 svn.r3508 for OlexSys, GUI svn.r5506)
;
_audit_update_record
;
2022-06-29 deposited with the CCDC.	2022-08-25 downloaded from the CCDC.
;
_cell_angle_alpha 90
_cell_angle_beta 90
_cell_angle_gamma 90
_cell_formula_units_Z 4
_cell_length_a 6.2740(4)
_cell_length_b 11.6263(7)
_cell_length_c 15.6940(9)
_cell_measurement_reflns_used 3585
_cell_measurement_temperature 170
_cell_measurement_theta_max 25.672
_cell_measurement_theta_min 2.180
_cell_volume 1144.77(12)
_computing_cell_refinement 'SAINT V8.40A (?, 2016)'
_computing_data_reduction 'SAINT V8.40A (?, 2016)'
_computing_molecular_graphics 'Olex2 (Dolomanov et al., 2009)'
_computing_publication_material 'Olex2 (Dolomanov et al., 2009)'
_computing_structure_refinement 'ShelXL (Sheldrick, 2015)'
_computing_structure_solution 'ShelXT (Sheldrick, 2015)'
_diffrn_ambient_temperature 170.0
_diffrn_measured_fraction_theta_full 1.000
_diffrn_measured_fraction_theta_max 0.997
_diffrn_measurement_device_type 'Bruker D8 VENTURE'
_diffrn_measurement_method '\f and \w scans'
_diffrn_radiation_type MoK\a
_diffrn_radiation_wavelength 0.71073
_diffrn_reflns_av_R_equivalents 0.0723
_diffrn_reflns_av_unetI/netI 0.0561
_diffrn_reflns_Laue_measured_fraction_full 1.000
_diffrn_reflns_Laue_measured_fraction_max 0.997
_diffrn_reflns_limit_h_max 7
_diffrn_reflns_limit_h_min -8
_diffrn_reflns_limit_k_max 14
_diffrn_reflns_limit_k_min -15
_diffrn_reflns_limit_l_max 20
_diffrn_reflns_limit_l_min -20
_diffrn_reflns_number 14243
_diffrn_reflns_point_group_measured_fraction_full 1.000
_diffrn_reflns_point_group_measured_fraction_max 0.997
_diffrn_reflns_theta_full 25.242
_diffrn_reflns_theta_max 27.523
_diffrn_reflns_theta_min 2.180
_diffrn_standards_number 0
_exptl_absorpt_coefficient_mu 0.162
_exptl_absorpt_correction_T_max 0.7456
_exptl_absorpt_correction_T_min 0.7008
_exptl_absorpt_correction_type multi-scan
_exptl_absorpt_process_details
'SADABS-2016/2 (Bruker,2016/2) was used for absorption correction. wR2(int) was 0.0869 before and 0.0725 after correction. The Ratio of minimum to maximum transmission is 0.9399. The \l/2 correction factor is Not present.'
_exptl_crystal_colour colourless
_exptl_crystal_colour_primary colourless
_exptl_crystal_density_diffrn 1.823
_exptl_crystal_description block
_exptl_crystal_F_000 640
_exptl_crystal_size_max 0.13
_exptl_crystal_size_mid 0.05
_exptl_crystal_size_min 0.04
_refine_diff_density_max 0.210
_refine_diff_density_min -0.323
_refine_diff_density_rms 0.059
_refine_ls_abs_structure_details
;
 Flack x determined using 688 quotients [(I+)-(I-)]/[(I+)+(I-)]
 (Parsons, Flack and Wagner, Acta Cryst. B69 (2013) 249-259).
;
_refine_ls_abs_structure_Flack -1.3(10)
_refine_ls_extinction_method none
_refine_ls_goodness_of_fit_ref 1.075
_refine_ls_hydrogen_treatment constr
_refine_ls_matrix_type full
_refine_ls_number_parameters 199
_refine_ls_number_reflns 2626
_refine_ls_number_restraints 0
_refine_ls_restrained_S_all 1.075
_refine_ls_R_factor_all 0.0711
_refine_ls_R_factor_gt 0.0435
_refine_ls_shift/su_max 0.000
_refine_ls_shift/su_mean 0.000
_refine_ls_structure_factor_coef Fsqd
_refine_ls_weighting_details 'w=1/[\s^2^(Fo^2^)+(0.0399P)^2^+0.1393P] where P=(Fo^2^+2Fc^2^)/3'
_refine_ls_weighting_scheme calc
_refine_ls_wR_factor_gt 0.0845
_refine_ls_wR_factor_ref 0.0975
_reflns_Friedel_coverage 0.709
_reflns_Friedel_fraction_full 1.000
_reflns_Friedel_fraction_max 0.998
_reflns_number_gt 2018
_reflns_number_total 2626
_reflns_threshold_expression 'I > 2\s(I)'
_cod_data_source_file d2cc02412h2.cif
_cod_data_source_block mo_2022593_0m
_cod_database_code 7130631
_shelx_shelxl_version_number 2018/3
_shelx_space_group_comment
;
The symmetry employed for this shelxl refinement is uniquely defined
by the following loop, which should always be used as a source of
symmetry information in preference to the above space-group names.
They are only intended as comments.
;
_shelx_estimated_absorpt_t_max 0.994
_shelx_estimated_absorpt_t_min 0.979
_olex2_refinement_description
;
1. Fixed Uiso
 At 1.2 times of:
  All C(H,H) groups, All N(H,H) groups
2.a Secondary CH2 refined with riding coordinates:
 C00M(H00E,H00F)
2.b X=CH2 refined with riding coordinates:
 N00D(H00A,H00B), N00G(H00C,H00D)
;
_olex2_submission_special_instructions 'No special instructions were received'

loop_
_space_group_symop_operation_xyz
'x, y, z'
'-x+1/2, -y, z+1/2'
'-x, y+1/2, -z+1/2'
'x+1/2, -y+1/2, -z'

loop_
_atom_site_label
_atom_site_type_symbol
_atom_site_fract_x
_atom_site_fract_y
_atom_site_fract_z
_atom_site_U_iso_or_equiv
_atom_site_adp_type
_atom_site_occupancy
_atom_site_site_symmetry_order
_atom_site_calc_flag
_atom_site_refinement_flags_posn
_atom_site_refinement_flags_adp
_atom_site_refinement_flags_occupancy
_atom_site_disorder_assembly
_atom_site_disorder_group
O001 O 0.1574(3) -0.6721(2) -0.38690(15) 0.0260(6) Uani 1 1 d . . . . .
O002 O -0.9699(4) -0.4610(2) -0.79303(16) 0.0308(6) Uani 1 1 d . . . . .
O003 O -0.7072(4) -0.5837(2) -0.79116(16) 0.0320(6) Uani 1 1 d . . . . .
O004 O -0.1820(4) -0.6674(2) -0.35621(15) 0.0316(6) Uani 1 1 d . . . . .
N005 N -0.5036(4) -0.4537(2) -0.66715(17) 0.0204(6) Uani 1 1 d . . . . .
N006 N -0.7933(5) -0.4937(3) -0.76682(17) 0.0244(7) Uani 1 1 d . . . . .
N007 N -0.0308(4) -0.6535(2) -0.40635(17) 0.0219(6) Uani 1 1 d . . . . .
N008 N 0.0733(4) -0.5994(3) -0.54871(17) 0.0229(7) Uani 1 1 d . . . . .
N009 N -0.2365(4) -0.5726(2) -0.60488(16) 0.0207(6) Uani 1 1 d . . . . .
O00A O -0.7027(5) -0.1114(2) -0.58856(19) 0.0457(8) Uani 1 1 d . . . . .
N00B N -0.0185(4) -0.5730(3) -0.61971(17) 0.0245(7) Uani 1 1 d . . . . .
N00C N -0.4390(5) -0.3708(2) -0.61485(18) 0.0249(7) Uani 1 1 d . . . . .
N00D N -0.4732(4) -0.6075(3) -0.48921(18) 0.0249(7) Uani 1 1 d . . . . .
H00A H -0.586465 -0.594857 -0.520896 0.030 Uiso 1 1 calc R . . . .
H00B H -0.488010 -0.625555 -0.435071 0.030 Uiso 1 1 calc R . . . .
O00E O -0.4239(5) -0.1763(2) -0.52083(18) 0.0499(8) Uani 1 1 d . . . . .
N00F N -0.5681(6) -0.1863(3) -0.57293(19) 0.0349(8) Uani 1 1 d . . . . .
N00G N -0.9282(5) -0.2563(3) -0.6991(2) 0.0331(8) Uani 1 1 d . . . . .
H00C H -1.019549 -0.284508 -0.736181 0.040 Uiso 1 1 calc R . . . .
H00D H -0.950889 -0.188293 -0.676194 0.040 Uiso 1 1 calc R . . . .
C00H C -0.0788(5) -0.6169(3) -0.4889(2) 0.0197(7) Uani 1 1 d . . . . .
C00I C -0.2812(5) -0.5995(3) -0.5228(2) 0.0193(7) Uani 1 1 d . . . . .
C00J C -0.6922(5) -0.4248(3) -0.7067(2) 0.0201(7) Uani 1 1 d . . . . .
C00K C -0.5875(6) -0.2894(3) -0.6216(2) 0.0247(8) Uani 1 1 d . . . . .
C00L C -0.7548(6) -0.3168(3) -0.6776(2) 0.0235(8) Uani 1 1 d . . . . .
C00M C -0.3798(5) -0.5609(3) -0.6754(2) 0.0230(8) Uani 1 1 d . . . . .
H00E H -0.477946 -0.627519 -0.677123 0.028 Uiso 1 1 calc R . . . .
H00F H -0.297915 -0.559612 -0.729355 0.028 Uiso 1 1 calc R . . . .

loop_
_atom_site_aniso_label
_atom_site_aniso_U_11
_atom_site_aniso_U_22
_atom_site_aniso_U_33
_atom_site_aniso_U_23
_atom_site_aniso_U_13
_atom_site_aniso_U_12
O001 0.0179(13) 0.0357(14) 0.0244(12) -0.0003(11) -0.0049(10) 0.0025(11)
O002 0.0195(14) 0.0430(16) 0.0298(13) 0.0101(12) -0.0065(11) -0.0019(12)
O003 0.0300(14) 0.0317(14) 0.0343(14) -0.0077(12) -0.0047(12) 0.0014(12)
O004 0.0227(14) 0.0482(16) 0.0240(12) 0.0048(12) 0.0079(11) 0.0005(13)
N005 0.0191(16) 0.0204(14) 0.0217(14) -0.0010(12) -0.0020(11) 0.0015(12)
N006 0.0203(17) 0.0307(17) 0.0223(14) 0.0053(13) 0.0000(13) -0.0030(14)
N007 0.0210(16) 0.0231(16) 0.0215(14) -0.0016(12) -0.0022(12) 0.0016(12)
N008 0.0187(15) 0.0275(16) 0.0226(15) 0.0013(12) -0.0007(12) 0.0008(13)
N009 0.0143(14) 0.0267(15) 0.0209(14) 0.0028(12) -0.0004(12) 0.0012(12)
O00A 0.0563(19) 0.0264(14) 0.0544(18) -0.0052(14) -0.0033(16) 0.0131(15)
N00B 0.0155(15) 0.0333(17) 0.0246(15) 0.0048(14) -0.0013(12) 0.0021(13)
N00C 0.0276(16) 0.0217(15) 0.0254(14) -0.0015(12) -0.0041(14) -0.0008(13)
N00D 0.0157(15) 0.0358(17) 0.0233(14) 0.0017(13) 0.0010(12) -0.0001(13)
O00E 0.069(2) 0.0351(16) 0.0460(17) -0.0116(14) -0.0255(17) 0.0015(16)
N00F 0.046(2) 0.0253(17) 0.0331(17) -0.0033(15) -0.0022(16) 0.0022(17)
N00G 0.0312(18) 0.0306(17) 0.0375(17) 0.0025(15) -0.0026(16) 0.0132(14)
C00H 0.0171(17) 0.0204(16) 0.0215(16) 0.0004(14) 0.0013(14) 0.0002(14)
C00I 0.0157(17) 0.0181(16) 0.0240(17) -0.0006(14) 0.0019(14) 0.0010(14)
C00J 0.0171(17) 0.0250(17) 0.0182(16) 0.0022(14) -0.0018(14) -0.0013(15)
C00K 0.029(2) 0.0212(17) 0.0233(17) -0.0009(15) -0.0001(16) 0.0032(15)
C00L 0.0239(18) 0.0225(17) 0.0242(17) 0.0081(14) 0.0020(15) 0.0025(15)
C00M 0.0223(18) 0.0239(18) 0.0228(17) -0.0003(15) -0.0058(14) 0.0041(15)

loop_
_atom_type_symbol
_atom_type_description
_atom_type_scat_dispersion_real
_atom_type_scat_dispersion_imag
_atom_type_scat_source
C C 0.0033 0.0016 'International Tables Vol C Tables 4.2.6.8 and 6.1.1.4'
H H 0.0000 0.0000 'International Tables Vol C Tables 4.2.6.8 and 6.1.1.4'
N N 0.0061 0.0033 'International Tables Vol C Tables 4.2.6.8 and 6.1.1.4'
O O 0.0106 0.0060 'International Tables Vol C Tables 4.2.6.8 and 6.1.1.4'

loop_
_geom_angle_atom_site_label_1
_geom_angle_atom_site_label_2
_geom_angle_atom_site_label_3
_geom_angle
_geom_angle_site_symmetry_1
_geom_angle_site_symmetry_3
_geom_angle_publ_flag
N00C N005 C00J 111.3(3) . . ?
N00C N005 C00M 120.5(3) . . ?
C00J N005 C00M 128.2(3) . . ?
O002 N006 C00J 117.1(3) . . ?
O003 N006 O002 123.1(3) . . ?
O003 N006 C00J 119.8(3) . . ?
O001 N007 O004 123.3(3) . . ?
O001 N007 C00H 119.1(3) . . ?
O004 N007 C00H 117.6(3) . . ?
N00B N008 C00H 108.6(3) . . ?
N00B N009 C00M 119.3(3) . . ?
C00I N009 N00B 111.3(3) . . ?
C00I N009 C00M 128.8(3) . . ?
N008 N00B N009 107.2(3) . . ?
N005 N00C C00K 104.6(3) . . ?
O00A N00F C00K 115.3(3) . . ?
O00E N00F O00A 124.7(3) . . ?
O00E N00F C00K 120.1(3) . . ?
N008 C00H N007 122.5(3) . . ?
N008 C00H C00I 110.9(3) . . ?
C00I C00H N007 126.6(3) . . ?
N009 C00I C00H 102.0(3) . . ?
N00D C00I N009 125.9(3) . . ?
N00D C00I C00H 132.1(3) . . ?
N005 C00J N006 123.8(3) . . ?
N005 C00J C00L 108.3(3) . . ?
N006 C00J C00L 127.8(3) . . ?
N00C C00K N00F 119.6(3) . . ?
N00C C00K C00L 114.3(3) . . ?
C00L C00K N00F 126.1(3) . . ?
N00G C00L C00J 128.3(3) . . ?
N00G C00L C00K 130.2(3) . . ?
C00J C00L C00K 101.5(3) . . ?
N009 C00M N005 110.1(3) . . ?

loop_
_geom_bond_atom_site_label_1
_geom_bond_atom_site_label_2
_geom_bond_distance
_geom_bond_site_symmetry_2
_geom_bond_publ_flag
O001 N007 1.239(3) . ?
O002 N006 1.241(4) . ?
O003 N006 1.238(4) . ?
O004 N007 1.243(3) . ?
N005 N00C 1.329(4) . ?
N005 C00J 1.378(4) . ?
N005 C00M 1.474(4) . ?
N006 C00J 1.391(4) . ?
N007 C00H 1.396(4) . ?
N008 N00B 1.291(4) . ?
N008 C00H 1.354(4) . ?
N009 N00B 1.387(4) . ?
N009 C00I 1.354(4) . ?
N009 C00M 1.433(4) . ?
O00A N00F 1.238(4) . ?
N00C C00K 1.332(4) . ?
N00D C00I 1.318(4) . ?
O00E N00F 1.225(4) . ?
N00F C00K 1.427(5) . ?
N00G C00L 1.339(4) . ?
C00H C00I 1.392(5) . ?
C00J C00L 1.393(5) . ?
C00K C00L 1.405(5) . ?
